data_4127146
loop_
_publ_author_name
'Paul, Mithun'
'Chakraborty, Shaunak'
'Desiraju, Gautam R.'

_publ_section_title
;
 Six-component Molecular Solids, ABC[D1-(x+y)ExFy]2.
;
_journal_name_full 'Journal of the American Chemical Society'
_journal_paper_doi 10.1021/jacs.7b12501
_journal_year 2018
_chemical_formula_moiety 'C12 H12 N2, C10 H8 N2, C8 H12 N2, 2(C6 H5 Cl O2)'
_chemical_formula_sum 'C42 H42 Cl2 N6 O4'
_chemical_formula_weight 765.71
_chemical_name_systematic
;
 ?
;
_space_group_crystal_system triclinic
_space_group_IT_number 2
_space_group_name_Hall '-P 1'
_space_group_name_H-M_alt 'P -1'
_symmetry_space_group_name_Hall '-P 1'
_symmetry_space_group_name_H-M 'P -1'
_atom_sites_solution_hydrogens geom
_audit_creation_method SHELXL-2013
_cell_angle_alpha 97.863(13)
_cell_angle_beta 95.939(15)
_cell_angle_gamma 92.493(10)
_cell_formula_units_Z 1
_cell_length_a 7.542(7)
_cell_length_b 8.824(8)
_cell_length_c 14.579(14)
_cell_measurement_reflns_used 2480
_cell_measurement_temperature 293(2)
_cell_measurement_theta_max 33.5
_cell_measurement_theta_min 2.3
_cell_volume 954.3(15)
_computing_structure_refinement 'SHELXL-2013 (Sheldrick, 2013)'
_diffrn_ambient_temperature 293(2)
_diffrn_measured_fraction_theta_full 0.998
_diffrn_measured_fraction_theta_max 0.997
_diffrn_measurement_device_type CCD
_diffrn_radiation_type MoK\a
_diffrn_radiation_wavelength 0.71073
_diffrn_reflns_av_R_equivalents 0.1067
_diffrn_reflns_av_unetI/netI 0.0999
_diffrn_reflns_Laue_measured_fraction_full 0.998
_diffrn_reflns_Laue_measured_fraction_max 0.997
_diffrn_reflns_limit_h_max 9
_diffrn_reflns_limit_h_min -9
_diffrn_reflns_limit_k_max 11
_diffrn_reflns_limit_k_min -11
_diffrn_reflns_limit_l_max 18
_diffrn_reflns_limit_l_min -18
_diffrn_reflns_number 10236
_diffrn_reflns_point_group_measured_fraction_full 0.998
_diffrn_reflns_point_group_measured_fraction_max 0.997
_diffrn_reflns_theta_full 25.242
_diffrn_reflns_theta_max 27.489
_diffrn_reflns_theta_min 1.419
_exptl_absorpt_coefficient_mu 0.221
_exptl_crystal_density_diffrn 1.332
_exptl_crystal_description Block
_exptl_crystal_F_000 402
_exptl_crystal_size_max 0.350
_exptl_crystal_size_mid 0.210
_exptl_crystal_size_min 0.160
_refine_diff_density_max 0.307
_refine_diff_density_min -0.339
_refine_diff_density_rms 0.075
_refine_ls_extinction_method none
_refine_ls_goodness_of_fit_ref 1.072
_refine_ls_hydrogen_treatment constr
_refine_ls_matrix_type full
_refine_ls_number_parameters 246
_refine_ls_number_reflns 4377
_refine_ls_number_restraints 0
_refine_ls_restrained_S_all 1.072
_refine_ls_R_factor_all 0.0858
_refine_ls_R_factor_gt 0.0614
_refine_ls_shift/su_max 0.000
_refine_ls_shift/su_mean 0.000
_refine_ls_structure_factor_coef Fsqd
_refine_ls_weighting_details
;
 w=1/[\s^2^(Fo^2^)+(0.0573P)^2^+0.0490P]
 where P=(Fo^2^+2Fc^2^)/3
;
_refine_ls_weighting_scheme calc
_refine_ls_wR_factor_gt 0.1515
_refine_ls_wR_factor_ref 0.1709
_reflns_Friedel_coverage 0.000
_reflns_number_gt 3185
_reflns_number_total 4377
_reflns_threshold_expression 'I > 2\s(I)'
_cod_data_source_file ja7b12501_si_003.cif
_cod_data_source_block QT1
_cod_database_code 4127146
_shelx_space_group_comment
;
The symmetry employed for this shelxl refinement is uniquely defined
by the following loop, which should always be used as a source of
symmetry information in preference to the above space-group names.
They are only intended as comments.
;
_shelx_estimated_absorpt_t_min 0.927
_shelx_estimated_absorpt_t_max 0.965
_shelxl_version_number 2013-2

loop_
_space_group_symop_operation_xyz
'x, y, z'
'-x, -y, -z'

loop_
_atom_site_label
_atom_site_type_symbol
_atom_site_fract_x
_atom_site_fract_y
_atom_site_fract_z
_atom_site_U_iso_or_equiv
_atom_site_adp_type
_atom_site_occupancy
_atom_site_site_symmetry_order
_atom_site_calc_flag
_atom_site_refinement_flags_posn
_atom_site_refinement_flags_adp
Cl1 Cl 0.85354(7) 0.54974(7) 0.35194(4) 0.0468(2) Uani 1 1 d . .
O1 O 1.1754(2) 0.38846(19) 0.39024(12) 0.0467(4) Uani 1 1 d . .
H1 H 1.2630 0.3368 0.3937 0.070 Uiso 1 1 calc R U
O2 O 0.9150(2) 0.7526(2) 0.21739(12) 0.0512(5) Uani 1 1 d . .
H2 H 0.9266 0.7899 0.1697 0.077 Uiso 1 1 calc R U
C19 C 1.0518(3) 0.5744(2) 0.30427(14) 0.0327(5) Uani 1 1 d . .
C20 C 1.0636(3) 0.6801(2) 0.24146(15) 0.0358(5) Uani 1 1 d . .
C21 C 1.1976(3) 0.4914(2) 0.33020(15) 0.0353(5) Uani 1 1 d . .
C22 C 1.3583(3) 0.5180(3) 0.29445(17) 0.0441(6) Uani 1 1 d . .
H22 H 1.4570 0.4639 0.3110 0.053 Uiso 1 1 calc R U
C24 C 1.2269(3) 0.7049(3) 0.20711(17) 0.0441(6) Uani 1 1 d . .
H24 H 1.2384 0.7755 0.1659 0.053 Uiso 1 1 calc R U
C23 C 1.3707(3) 0.6249(3) 0.23449(17) 0.0462(6) Uani 1 1 d . .
H23 H 1.4793 0.6434 0.2119 0.055 Uiso 1 1 calc R U
N1 N 0.9732(2) 0.9180(2) 0.07160(13) 0.0387(4) Uani 1 1 d . .
C17 C 1.0420(3) 1.0632(2) 0.09016(16) 0.0377(5) Uani 1 1 d . .
C15 C 0.9302(3) 0.8534(2) -0.01769(16) 0.0377(5) Uani 1 1 d . .
C14 C 0.8563(4) 0.6903(3) -0.0348(2) 0.0550(7) Uani 1 1 d . .
H14A H 0.8476 0.6538 0.0238 0.082 Uiso 1 1 calc R U
H14B H 0.9340 0.6281 -0.0700 0.082 Uiso 1 1 calc R U
H14C H 0.7398 0.6845 -0.0690 0.082 Uiso 1 1 calc R U
C18 C 1.0899(4) 1.1288(3) 0.19084(17) 0.0563(7) Uani 1 1 d . .
H18A H 1.0608 1.0536 0.2295 0.084 Uiso 1 1 calc R U
H18B H 1.0240 1.2180 0.2054 0.084 Uiso 1 1 calc R U
H18C H 1.2156 1.1567 0.2019 0.084 Uiso 1 1 calc R U
N3 N 0.4601(3) 0.2032(2) 0.41116(15) 0.0470(5) Uani 1 1 d . .
C1 C 0.7947(3) 0.0769(3) 0.43510(16) 0.0403(5) Uani 1 1 d . .
C2 C 0.6439(3) -0.0109(3) 0.39018(18) 0.0487(6) Uani 1 1 d . .
H2A H 0.6520 -0.1137 0.3674 0.058 Uiso 1 1 calc R U
C7 C 0.9749(3) 0.0112(3) 0.44973(17) 0.0504(6) Uani 1 1 d . .
H7A H 1.0647 0.0794 0.4312 0.060 Uiso 1 1 calc R U
H7B H 0.9739 -0.0867 0.4102 0.060 Uiso 1 1 calc R U
C6 C 0.7713(3) 0.2293(3) 0.46711(17) 0.0463(6) Uani 1 1 d . .
H6 H 0.8678 0.2930 0.4968 0.056 Uiso 1 1 calc R U
C3 C 0.4833(3) 0.0566(3) 0.38010(19) 0.0514(6) Uani 1 1 d . .
H3 H 0.3846 -0.0036 0.3497 0.062 Uiso 1 1 calc R U
C5 C 0.6055(3) 0.2857(3) 0.45478(18) 0.0492(6) Uani 1 1 d . .
H5 H 0.5929 0.3877 0.4781 0.059 Uiso 1 1 calc R U
C11 C 0.5382(3) 0.0737(3) 0.02705(17) 0.0413(5) Uani 1 1 d . .
N2 N 0.5741(3) 0.1865(2) -0.02258(15) 0.0530(6) Uani 1 1 d . .
C10 C 0.5718(3) 0.0934(3) 0.12377(18) 0.0499(6) Uani 1 1 d . .
H10 H 0.5470 0.0130 0.1565 0.060 Uiso 1 1 calc R U
C8 C 0.6767(4) 0.3507(3) 0.1198(2) 0.0580(7) Uani 1 1 d . .
H8 H 0.7216 0.4468 0.1494 0.070 Uiso 1 1 calc R U
C9 C 0.6423(4) 0.2334(3) 0.17088(19) 0.0573(7) Uani 1 1 d . .
H9 H 0.6661 0.2484 0.2355 0.069 Uiso 1 1 calc R U
C13 C 0.6429(4) 0.3213(3) 0.0248(2) 0.0592(7) Uani 1 1 d . .
H13 H 0.6692 0.3996 -0.0092 0.071 Uiso 1 1 calc R U

loop_
_atom_site_aniso_label
_atom_site_aniso_U_11
_atom_site_aniso_U_22
_atom_site_aniso_U_33
_atom_site_aniso_U_23
_atom_site_aniso_U_13
_atom_site_aniso_U_12
Cl1 0.0391(3) 0.0561(4) 0.0495(4) 0.0189(3) 0.0101(3) 0.0023(3)
O1 0.0492(9) 0.0482(10) 0.0493(10) 0.0232(8) 0.0101(8) 0.0148(8)
O2 0.0491(10) 0.0610(11) 0.0524(11) 0.0318(9) 0.0102(8) 0.0163(9)
C19 0.0346(10) 0.0343(11) 0.0295(11) 0.0036(9) 0.0061(8) 0.0007(9)
C20 0.0412(11) 0.0349(11) 0.0321(11) 0.0061(9) 0.0036(9) 0.0066(10)
C21 0.0428(11) 0.0336(11) 0.0298(11) 0.0056(9) 0.0028(9) 0.0033(10)
C22 0.0387(12) 0.0492(14) 0.0469(14) 0.0101(11) 0.0075(10) 0.0125(11)
C24 0.0526(14) 0.0400(13) 0.0444(14) 0.0144(11) 0.0159(11) 0.0042(11)
C23 0.0400(12) 0.0506(14) 0.0503(15) 0.0081(12) 0.0147(11) 0.0020(11)
N1 0.0421(10) 0.0345(10) 0.0415(11) 0.0151(8) 0.0013(8) 0.0020(8)
C17 0.0406(11) 0.0339(11) 0.0381(12) 0.0070(9) -0.0008(9) 0.0039(10)
C15 0.0398(11) 0.0302(11) 0.0426(13) 0.0074(9) 0.0003(10) 0.0016(9)
C14 0.0628(16) 0.0333(12) 0.0676(18) 0.0078(12) 0.0033(14) -0.0044(12)
C18 0.0700(18) 0.0551(16) 0.0407(14) 0.0041(12) -0.0035(13) 0.0015(14)
N3 0.0447(11) 0.0469(12) 0.0517(13) 0.0142(10) 0.0020(9) 0.0143(10)
C1 0.0449(12) 0.0435(12) 0.0344(12) 0.0098(10) 0.0030(10) 0.0122(10)
C2 0.0547(14) 0.0380(13) 0.0521(15) 0.0059(11) -0.0022(12) 0.0106(12)
C7 0.0499(14) 0.0593(16) 0.0448(14) 0.0120(12) 0.0042(11) 0.0227(13)
C6 0.0455(13) 0.0447(13) 0.0457(14) 0.0039(11) -0.0071(11) 0.0071(11)
C3 0.0467(13) 0.0489(15) 0.0575(17) 0.0138(13) -0.0073(12) 0.0007(12)
C5 0.0566(15) 0.0415(13) 0.0492(15) 0.0070(11) -0.0015(12) 0.0162(12)
C11 0.0418(12) 0.0385(12) 0.0449(13) 0.0043(10) 0.0143(10) -0.0001(10)
N2 0.0650(14) 0.0436(12) 0.0506(13) 0.0044(10) 0.0151(11) -0.0094(11)
C10 0.0590(15) 0.0467(14) 0.0445(14) 0.0035(11) 0.0139(12) 0.0004(12)
C8 0.0588(16) 0.0460(15) 0.0651(19) -0.0105(13) 0.0160(14) -0.0056(13)
C9 0.0631(17) 0.0590(17) 0.0457(15) -0.0080(13) 0.0088(13) -0.0020(14)
C13 0.0693(18) 0.0440(15) 0.0643(18) 0.0037(13) 0.0188(15) -0.0098(14)

loop_
_atom_type_symbol
_atom_type_description
_atom_type_scat_dispersion_real
_atom_type_scat_dispersion_imag
_atom_type_scat_source
C C 0.0033 0.0016 'International Tables Vol C Tables 4.2.6.8 and 6.1.1.4'
H H 0.0000 0.0000 'International Tables Vol C Tables 4.2.6.8 and 6.1.1.4'
N N 0.0061 0.0033 'International Tables Vol C Tables 4.2.6.8 and 6.1.1.4'
O O 0.0106 0.0060 'International Tables Vol C Tables 4.2.6.8 and 6.1.1.4'
Cl Cl 0.1484 0.1585 'International Tables Vol C Tables 4.2.6.8 and 6.1.1.4'

loop_
_geom_angle_atom_site_label_1
_geom_angle_atom_site_label_2
_geom_angle_atom_site_label_3
_geom_angle
_geom_angle_site_symmetry_1
_geom_angle_site_symmetry_3
C21 O1 H1 109.5 . .
C20 O2 H2 109.5 . .
C21 C19 C20 121.22(19) . .
C21 C19 Cl1 119.77(17) . .
C20 C19 Cl1 119.00(16) . .
O2 C20 C24 123.6(2) . .
O2 C20 C19 117.83(19) . .
C24 C20 C19 118.5(2) . .
O1 C21 C22 123.1(2) . .
O1 C21 C19 117.98(19) . .
C22 C21 C19 118.9(2) . .
C23 C22 C21 119.7(2) . .
C23 C22 H22 120.2 . .
C21 C22 H22 120.2 . .
C23 C24 C20 119.8(2) . .
C23 C24 H24 120.1 . .
C20 C24 H24 120.1 . .
C24 C23 C22 121.8(2) . .
C24 C23 H23 119.1 . .
C22 C23 H23 119.1 . .
C17 N1 C15 119.52(19) . .
N1 C17 C15 120.3(2) . 2_775
N1 C17 C18 117.3(2) . .
C15 C17 C18 122.3(2) 2_775 .
N1 C15 C17 120.1(2) . 2_775
N1 C15 C14 117.5(2) . .
C17 C15 C14 122.4(2) 2_775 .
C15 C14 H14A 109.5 . .
C15 C14 H14B 109.5 . .
H14A C14 H14B 109.5 . .
C15 C14 H14C 109.5 . .
H14A C14 H14C 109.5 . .
H14B C14 H14C 109.5 . .
C17 C18 H18A 109.5 . .
C17 C18 H18B 109.5 . .
H18A C18 H18B 109.5 . .
C17 C18 H18C 109.5 . .
H18A C18 H18C 109.5 . .
H18B C18 H18C 109.5 . .
C3 N3 C5 116.0(2) . .
C6 C1 C2 116.8(2) . .
C6 C1 C7 120.7(2) . .
C2 C1 C7 122.5(2) . .
C3 C2 C1 119.3(2) . .
C3 C2 H2A 120.4 . .
C1 C2 H2A 120.4 . .
C1 C7 C7 112.3(2) . 2_756
C1 C7 H7A 109.1 . .
C7 C7 H7A 109.1 2_756 .
C1 C7 H7B 109.1 . .
C7 C7 H7B 109.1 2_756 .
H7A C7 H7B 107.9 . .
C5 C6 C1 119.7(2) . .
C5 C6 H6 120.2 . .
C1 C6 H6 120.2 . .
N3 C3 C2 124.1(2) . .
N3 C3 H3 117.9 . .
C2 C3 H3 117.9 . .
N3 C5 C6 124.1(2) . .
N3 C5 H5 117.9 . .
C6 C5 H5 117.9 . .
N2 C11 C10 121.9(2) . .
N2 C11 C11 116.3(3) . 2_655
C10 C11 C11 121.8(3) . 2_655
C11 N2 C13 117.4(2) . .
C9 C10 C11 119.5(2) . .
C9 C10 H10 120.2 . .
C11 C10 H10 120.2 . .
C13 C8 C9 118.2(3) . .
C13 C8 H8 120.9 . .
C9 C8 H8 120.9 . .
C10 C9 C8 118.6(3) . .
C10 C9 H9 120.7 . .
C8 C9 H9 120.7 . .
N2 C13 C8 124.3(3) . .
N2 C13 H13 117.9 . .
C8 C13 H13 117.9 . .

loop_
_geom_bond_atom_site_label_1
_geom_bond_atom_site_label_2
_geom_bond_distance
_geom_bond_site_symmetry_2
Cl1 C19 1.730(2) .
O1 C21 1.362(3) .
O1 H1 0.8200 .
O2 C20 1.353(3) .
O2 H2 0.8200 .
C19 C21 1.395(3) .
C19 C20 1.400(3) .
C20 C24 1.397(3) .
C21 C22 1.391(3) .
C22 C23 1.377(4) .
C22 H22 0.9300 .
C24 C23 1.374(3) .
C24 H24 0.9300 .
C23 H23 0.9300 .
N1 C17 1.342(3) .
N1 C15 1.348(3) .
C17 C15 1.395(3) 2_775
C17 C18 1.503(3) .
C15 C17 1.395(3) 2_775
C15 C14 1.500(3) .
C14 H14A 0.9600 .
C14 H14B 0.9600 .
C14 H14C 0.9600 .
C18 H18A 0.9600 .
C18 H18B 0.9600 .
C18 H18C 0.9600 .
N3 C3 1.336(3) .
N3 C5 1.340(3) .
C1 C6 1.387(4) .
C1 C2 1.397(4) .
C1 C7 1.508(3) .
C2 C3 1.376(4) .
C2 H2A 0.9300 .
C7 C7 1.517(5) 2_756
C7 H7A 0.9700 .
C7 H7B 0.9700 .
C6 C5 1.370(3) .
C6 H6 0.9300 .
C3 H3 0.9300 .
C5 H5 0.9300 .
C11 N2 1.342(3) .
C11 C10 1.392(4) .
C11 C11 1.486(5) 2_655
N2 C13 1.345(3) .
C10 C9 1.384(4) .
C10 H10 0.9300 .
C8 C13 1.369(4) .
C8 C9 1.385(4) .
C8 H8 0.9300 .
C9 H9 0.9300 .
C13 H13 0.9300 .
